data_4134916
loop_
_publ_author_name
'Strassfeld, Daniel A.'
'Wickens, Zachary K.'
'Picazo, Elias'
'Jacobsen, Eric N.'

_publ_section_title
;
 Highly Enantioselective, Hydrogen-Bond-Donor Catalyzed Additions to
 Oxetanes.
;
_journal_issue 20
_journal_name_full 'Journal of the American Chemical Society'
_journal_page_first 9175
_journal_page_last 9180
_journal_paper_doi 10.1021/jacs.0c03991
_journal_volume 142
_journal_year 2020
_chemical_absolute_configuration ad
_chemical_formula_sum 'C16 H21 Br Cl N3 O'
_chemical_formula_weight 386.72
_space_group_crystal_system monoclinic
_space_group_IT_number 4
_space_group_name_Hall 'P 2yb'
_space_group_name_H-M_alt 'P 1 21 1'
_atom_sites_solution_hydrogens mixed
_audit_creation_method SHELXL-2014/7
_cell_angle_alpha 90
_cell_angle_beta 99.589(3)
_cell_angle_gamma 90
_cell_formula_units_Z 4
_cell_length_a 7.0227(3)
_cell_length_b 15.3766(6)
_cell_length_c 15.8486(6)
_cell_measurement_reflns_used 9916
_cell_measurement_temperature 100(2)
_cell_measurement_theta_max 65.7
_cell_measurement_theta_min 2.65
_cell_volume 1687.50(12)
_computing_cell_refinement 'SAINT 8.37A (Bruker-AXS, 2015)'
_computing_data_reduction 'SAINT 8.37A (Bruker-AXS, 2015)'
_computing_molecular_graphics 'Bruker SHELXTL (Sheldrick, 2015)'
_computing_publication_material 'Bruker SHELXTL (Sheldrick, 2015)'
_computing_structure_refinement 'SHELXL-2014 (Sheldrick, 2015)'
_computing_structure_solution 'SHELXT-2014 (Sheldrick, 2015)'
_diffrn_ambient_temperature 100(2)
_diffrn_measured_fraction_theta_full 0.998
_diffrn_measured_fraction_theta_max 0.998
_diffrn_measurement_device_type
;
Bruker D8 goniometer with CCD area detector  
;
_diffrn_measurement_method 'omega and phi scans'
_diffrn_radiation_monochromator graphite
_diffrn_radiation_source 'I\mS microfocus tube'
_diffrn_radiation_type CuK\a
_diffrn_radiation_wavelength 1.54178
_diffrn_reflns_av_R_equivalents 0.0538
_diffrn_reflns_av_unetI/netI 0.0361
_diffrn_reflns_Laue_measured_fraction_full 0.998
_diffrn_reflns_Laue_measured_fraction_max 0.998
_diffrn_reflns_limit_h_max 8
_diffrn_reflns_limit_h_min -7
_diffrn_reflns_limit_k_max 18
_diffrn_reflns_limit_k_min -18
_diffrn_reflns_limit_l_max 18
_diffrn_reflns_limit_l_min -18
_diffrn_reflns_number 35039
_diffrn_reflns_point_group_measured_fraction_full 0.956
_diffrn_reflns_point_group_measured_fraction_max 0.956
_diffrn_reflns_theta_full 66.621
_diffrn_reflns_theta_max 66.621
_diffrn_reflns_theta_min 2.828
_exptl_absorpt_coefficient_mu 4.815
_exptl_absorpt_correction_T_max 0.7528
_exptl_absorpt_correction_T_min 0.5104
_exptl_absorpt_correction_type multi-scan
_exptl_absorpt_process_details sadabs
_exptl_crystal_colour colorless
_exptl_crystal_density_diffrn 1.522
_exptl_crystal_description needle
_exptl_crystal_F_000 792
_exptl_crystal_size_max 0.060
_exptl_crystal_size_mid 0.012
_exptl_crystal_size_min 0.010
_refine_diff_density_max 0.468
_refine_diff_density_min -0.658
_refine_diff_density_rms 0.074
_refine_ls_abs_structure_details
;
 Classical Flack method preferred over Parsons because s.u. lower.
;
_refine_ls_abs_structure_Flack -0.01(3)
_refine_ls_extinction_method none
_refine_ls_goodness_of_fit_ref 1.159
_refine_ls_hydrogen_treatment mixed
_refine_ls_matrix_type full
_refine_ls_number_parameters 401
_refine_ls_number_reflns 5720
_refine_ls_number_restraints 1
_refine_ls_restrained_S_all 1.159
_refine_ls_R_factor_all 0.0668
_refine_ls_R_factor_gt 0.0648
_refine_ls_shift/su_max 0.001
_refine_ls_shift/su_mean 0.000
_refine_ls_structure_factor_coef Fsqd
_refine_ls_weighting_details 'w=1/[\s^2^(Fo^2^)+(0.1302P)^2^] where P=(Fo^2^+2Fc^2^)/3'
_refine_ls_weighting_scheme calc
_refine_ls_wR_factor_gt 0.1692
_refine_ls_wR_factor_ref 0.1712
_reflns_Friedel_coverage 0.840
_reflns_Friedel_fraction_full 0.910
_reflns_Friedel_fraction_max 0.910
_reflns_number_gt 5367
_reflns_number_total 5720
_reflns_threshold_expression 'I > 2\s(I)'
_cod_data_source_file ja0c03991_si_003.cif
_cod_data_source_block DAS-VI-67
_cod_depositor_comments 'Adding full bibliography for 4134915--4134918.cif.'
_cod_original_sg_symbol_H-M 'P 21'
_cod_database_code 4134916
_shelx_shelxl_version_number 2014/7
_shelx_space_group_comment
;
The symmetry employed for this shelxl refinement is uniquely defined
by the following loop, which should always be used as a source of
symmetry information in preference to the above space-group names.
They are only intended as comments.
;
_shelx_estimated_absorpt_t_min 0.761
_shelx_estimated_absorpt_t_max 0.953
_refine_ls_abs_structure_hooft -0.01(2)

loop_
_space_group_symop_operation_xyz
'x, y, z'
'-x, y+1/2, -z'

loop_
_atom_site_label
_atom_site_type_symbol
_atom_site_fract_x
_atom_site_fract_y
_atom_site_fract_z
_atom_site_U_iso_or_equiv
_atom_site_adp_type
_atom_site_occupancy
_atom_site_site_symmetry_order
_atom_site_calc_flag
_atom_site_refinement_flags_posn
_atom_site_refinement_flags_adp
_atom_site_refinement_flags_occupancy
_atom_site_disorder_assembly
_atom_site_disorder_group
Br1 Br 0.51607(12) 0.47459(6) 0.84768(5) 0.0292(3) Uani 1 1 d . . . . .
O1 O 0.1736(9) 0.3170(5) 0.2155(4) 0.0360(16) Uani 1 1 d . . . . .
H1 H 0.1288 0.3261 0.2618 0.06(4) Uiso 1 1 d R . . . .
N1 N 0.5490(9) 0.2879(5) 0.3622(4) 0.0221(15) Uani 1 1 d . . . . .
N2 N 0.5331(10) 0.2106(5) 0.3945(4) 0.0228(15) Uani 1 1 d . . . . .
N3 N 0.5220(10) 0.2266(5) 0.4760(4) 0.0216(15) Uani 1 1 d . . . . .
H3 H 0.5009 0.1813 0.5104 0.05(3) Uiso 1 1 d R . . . .
C1 C 0.5176(12) 0.2959(7) 0.6516(5) 0.0245(19) Uani 1 1 d . . . . .
H1A H 0.5164 0.2345 0.6453 0.029 Uiso 1 1 calc R U . . .
C2 C 0.5119(12) 0.3333(7) 0.7314(5) 0.0275(19) Uani 1 1 d . . . . .
H2 H 0.5047 0.2975 0.7796 0.033 Uiso 1 1 calc R U . . .
C3 C 0.5169(12) 0.4238(6) 0.7398(6) 0.0240(18) Uani 1 1 d . . . . .
C4 C 0.5233(12) 0.4765(7) 0.6695(5) 0.0243(17) Uani 1 1 d . . . . .
H4 H 0.5258 0.5380 0.6757 0.029 Uiso 1 1 calc R U . . .
C5 C 0.5260(11) 0.4395(6) 0.5903(6) 0.0227(18) Uani 1 1 d . . . . .
H5 H 0.5286 0.4758 0.5420 0.027 Uiso 1 1 calc R U . . .
C6 C 0.5249(11) 0.3497(6) 0.5808(5) 0.0226(18) Uani 1 1 d . . . . .
C7 C 0.5313(11) 0.3120(6) 0.4958(6) 0.0221(18) Uani 1 1 d . . . . .
C8 C 0.5507(11) 0.3530(6) 0.4196(5) 0.0230(18) Uani 1 1 d . . . . .
H8 H 0.5625 0.4136 0.4100 0.028 Uiso 1 1 calc R U . . .
C9 C 0.5785(12) 0.2997(6) 0.2723(5) 0.0255(18) Uani 1 1 d . . . . .
H9A H 0.7180 0.2932 0.2704 0.031 Uiso 1 1 calc R U . . .
H9B H 0.5415 0.3599 0.2545 0.031 Uiso 1 1 calc R U . . .
C10 C 0.4675(12) 0.2375(6) 0.2071(5) 0.0237(18) Uani 1 1 d . . . . .
H10 H 0.5252 0.1782 0.2174 0.028 Uiso 1 1 calc R U . . .
C11 C 0.5001(12) 0.2683(6) 0.1188(6) 0.026(2) Uani 1 1 d . . . . .
H11 H 0.4671 0.3315 0.1134 0.032 Uiso 1 1 calc R U . . .
C12 C 0.7081(13) 0.2569(7) 0.1021(6) 0.035(2) Uani 1 1 d . . . . .
H12A H 0.7598 0.1993 0.1223 0.042 Uiso 1 1 calc R U . . .
H12B H 0.7934 0.3027 0.1317 0.042 Uiso 1 1 calc R U . . .
C13 C 0.6934(13) 0.2647(7) 0.0044(6) 0.033(2) Uani 1 1 d . . . . .
H13A H 0.7814 0.2229 -0.0169 0.040 Uiso 1 1 calc R U . . .
H13B H 0.7278 0.3243 -0.0115 0.040 Uiso 1 1 calc R U . . .
C14 C 0.4803(14) 0.2441(8) -0.0337(6) 0.034(2) Uani 1 1 d . . . . .
H14A H 0.4173 0.2953 -0.0643 0.041 Uiso 1 1 calc R U . . .
H14B H 0.4731 0.1947 -0.0742 0.041 Uiso 1 1 calc R U . . .
C15 C 0.3830(13) 0.2209(7) 0.0421(6) 0.0302(19) Uani 1 1 d . . . . .
H15A H 0.3859 0.1572 0.0518 0.036 Uiso 1 1 calc R U . . .
H15B H 0.2470 0.2406 0.0324 0.036 Uiso 1 1 calc R U . . .
C16 C 0.2538(12) 0.2323(6) 0.2159(6) 0.0274(19) Uani 1 1 d . . . . .
H16A H 0.1825 0.1980 0.1679 0.033 Uiso 1 1 calc R U . . .
H16B H 0.2409 0.2025 0.2700 0.033 Uiso 1 1 calc R U . . .
Br2 Br 0.01055(12) 0.34164(6) 0.83769(6) 0.0298(3) Uani 1 1 d . . . . .
O2 O -0.2962(9) 0.6218(5) 0.2369(4) 0.0369(16) Uani 1 1 d . . . . .
H2A H -0.3215 0.6307 0.2874 0.06(4) Uiso 1 1 d R . . . .
N4 N 0.0723(10) 0.5874(5) 0.3808(4) 0.0247(16) Uani 1 1 d . . . . .
N5 N 0.0453(10) 0.6603(5) 0.4213(5) 0.0277(16) Uani 1 1 d . . . . .
N6 N 0.0297(10) 0.6347(5) 0.4993(5) 0.0250(16) Uani 1 1 d . . . . .
H6 H 0.0124 0.6772 0.5379 0.07(4) Uiso 1 1 d R . . . .
C21 C 0.0248(13) 0.5441(7) 0.6655(6) 0.027(2) Uani 1 1 d . . . . .
H21 H 0.0264 0.6058 0.6664 0.032 Uiso 1 1 calc R U . . .
C22 C 0.0160(13) 0.4981(6) 0.7402(6) 0.026(2) Uani 1 1 d . . . . .
H22 H 0.0095 0.5278 0.7922 0.031 Uiso 1 1 calc R U . . .
C23 C 0.0167(12) 0.4080(6) 0.7373(6) 0.0239(19) Uani 1 1 d . . . . .
C24 C 0.0236(13) 0.3636(6) 0.6617(6) 0.026(2) Uani 1 1 d . . . . .
H24 H 0.0240 0.3019 0.6611 0.031 Uiso 1 1 calc R U . . .
C25 C 0.0301(12) 0.4095(6) 0.5873(6) 0.0248(19) Uani 1 1 d . . . . .
H25 H 0.0336 0.3795 0.5352 0.030 Uiso 1 1 calc R U . . .
C26 C 0.0313(12) 0.5003(6) 0.5893(6) 0.0223(19) Uani 1 1 d . . . . .
C27 C 0.0444(12) 0.5471(6) 0.5092(6) 0.0228(18) Uani 1 1 d . . . . .
C28 C 0.0758(11) 0.5160(6) 0.4312(5) 0.0239(18) Uani 1 1 d . . . . .
H28 H 0.0955 0.4573 0.4160 0.029 Uiso 1 1 calc R U . . .
C29 C 0.1084(13) 0.5956(6) 0.2913(6) 0.029(2) Uani 1 1 d . . . . .
H29A H 0.2468 0.5841 0.2905 0.035 Uiso 1 1 calc R U . . .
H29B H 0.0815 0.6563 0.2720 0.035 Uiso 1 1 calc R U . . .
C30 C -0.0121(13) 0.5346(7) 0.2278(6) 0.0261(18) Uani 1 1 d . . . . .
H30 H 0.0376 0.4742 0.2400 0.031 Uiso 1 1 calc R U . . .
C31 C 0.0267(13) 0.5600(6) 0.1391(6) 0.027(2) Uani 1 1 d . . . . .
H31 H -0.0018 0.6235 0.1313 0.033 Uiso 1 1 calc R U . . .
C32 C 0.2384(14) 0.5455(8) 0.1269(6) 0.036(2) Uani 1 1 d . . . . .
H32A H 0.3161 0.5985 0.1427 0.043 Uiso 1 1 calc R U . . .
H32B H 0.2967 0.4968 0.1631 0.043 Uiso 1 1 calc R U . . .
C33 C 0.2314(15) 0.5241(8) 0.0314(7) 0.041(2) Uani 1 1 d . . . . .
H33A H 0.3134 0.5648 0.0050 0.049 Uiso 1 1 calc R U . . .
H33B H 0.2765 0.4639 0.0242 0.049 Uiso 1 1 calc R U . . .
C34 C 0.0189(16) 0.5341(8) -0.0091(6) 0.038(2) Uani 1 1 d . . . . .
H34A H -0.0090 0.5943 -0.0297 0.046 Uiso 1 1 calc R U . . .
H34B H -0.0157 0.4934 -0.0576 0.046 Uiso 1 1 calc R U . . .
C35 C -0.0903(15) 0.5123(8) 0.0633(6) 0.037(2) Uani 1 1 d . . . . .
H35A H -0.0917 0.4488 0.0737 0.045 Uiso 1 1 calc R U . . .
H35B H -0.2248 0.5340 0.0511 0.045 Uiso 1 1 calc R U . . .
C36 C -0.2255(13) 0.5355(7) 0.2369(6) 0.033(2) Uani 1 1 d . . . . .
H36A H -0.3013 0.5028 0.1889 0.040 Uiso 1 1 calc R U . . .
H36B H -0.2416 0.5063 0.2909 0.040 Uiso 1 1 calc R U . . .
Cl1 Cl 0.4317(3) 0.07764(14) 0.58616(13) 0.0247(4) Uani 1 1 d . . . . .
Cl2 Cl -0.0424(3) 0.78842(15) 0.60814(13) 0.0263(5) Uani 1 1 d . . . . .

loop_
_atom_site_aniso_label
_atom_site_aniso_U_11
_atom_site_aniso_U_22
_atom_site_aniso_U_33
_atom_site_aniso_U_23
_atom_site_aniso_U_13
_atom_site_aniso_U_12
Br1 0.0364(5) 0.0299(6) 0.0209(5) -0.0045(4) 0.0038(3) -0.0009(4)
O1 0.036(3) 0.040(4) 0.035(4) 0.007(3) 0.014(3) 0.010(3)
N1 0.022(3) 0.026(4) 0.019(4) -0.002(3) 0.005(3) -0.002(3)
N2 0.026(4) 0.021(4) 0.022(4) -0.001(3) 0.005(3) 0.000(3)
N3 0.022(3) 0.023(4) 0.020(4) 0.004(3) 0.004(3) 0.004(3)
C1 0.026(4) 0.026(5) 0.022(5) -0.002(4) 0.006(3) -0.002(4)
C2 0.031(4) 0.033(5) 0.019(4) 0.002(4) 0.006(3) -0.006(4)
C3 0.024(4) 0.026(4) 0.022(5) -0.006(4) 0.004(3) -0.002(4)
C4 0.022(4) 0.029(5) 0.021(4) -0.004(4) 0.002(3) -0.004(4)
C5 0.022(4) 0.022(4) 0.024(5) 0.004(3) 0.002(3) -0.001(3)
C6 0.016(4) 0.031(5) 0.020(4) 0.002(4) 0.002(3) 0.000(4)
C7 0.014(4) 0.026(5) 0.025(4) 0.000(4) 0.001(3) 0.002(3)
C8 0.020(4) 0.025(5) 0.023(5) -0.006(3) 0.003(3) -0.001(3)
C9 0.028(4) 0.031(5) 0.018(4) -0.001(4) 0.003(3) -0.003(4)
C10 0.024(4) 0.029(5) 0.018(4) -0.001(4) 0.000(3) -0.005(4)
C11 0.025(4) 0.034(5) 0.020(5) 0.001(4) 0.003(3) 0.000(4)
C12 0.033(5) 0.049(6) 0.024(5) 0.001(4) 0.008(4) -0.005(4)
C13 0.035(5) 0.041(6) 0.025(5) -0.002(4) 0.009(4) -0.004(4)
C14 0.040(5) 0.043(6) 0.020(5) 0.002(4) 0.007(4) 0.002(4)
C15 0.037(5) 0.033(5) 0.021(4) 0.005(4) 0.005(4) 0.001(4)
C16 0.032(5) 0.031(5) 0.019(4) -0.001(3) 0.005(3) -0.002(4)
Br2 0.0371(5) 0.0299(5) 0.0225(5) 0.0048(4) 0.0055(4) 0.0016(4)
O2 0.036(4) 0.046(4) 0.030(4) 0.005(3) 0.010(3) 0.006(3)
N4 0.023(3) 0.031(4) 0.020(4) 0.001(3) 0.003(3) -0.005(3)
N5 0.031(4) 0.029(4) 0.023(4) 0.001(3) 0.003(3) -0.001(3)
N6 0.024(3) 0.029(4) 0.022(4) 0.002(3) 0.003(3) -0.003(3)
C21 0.026(4) 0.030(5) 0.026(5) 0.002(4) 0.008(3) 0.004(4)
C22 0.028(4) 0.028(5) 0.022(4) 0.003(4) 0.004(3) 0.008(4)
C23 0.020(4) 0.032(5) 0.020(5) 0.006(4) 0.004(3) 0.000(4)
C24 0.027(4) 0.028(5) 0.022(5) 0.003(3) 0.005(3) 0.000(4)
C25 0.023(4) 0.026(5) 0.026(5) -0.005(4) 0.006(3) 0.000(3)
C26 0.020(4) 0.026(5) 0.022(4) 0.002(3) 0.005(3) -0.001(3)
C27 0.021(4) 0.028(5) 0.021(5) -0.001(3) 0.006(3) -0.004(3)
C28 0.020(4) 0.031(5) 0.020(4) 0.001(4) 0.001(3) 0.000(4)
C29 0.032(5) 0.034(5) 0.019(4) 0.000(4) 0.003(3) -0.010(4)
C30 0.030(4) 0.027(4) 0.021(5) -0.002(4) 0.003(3) 0.002(4)
C31 0.030(4) 0.027(5) 0.026(5) 0.002(4) 0.008(4) -0.003(4)
C32 0.031(5) 0.050(6) 0.030(5) 0.007(4) 0.012(4) 0.002(4)
C33 0.050(6) 0.042(6) 0.036(6) 0.003(5) 0.022(5) 0.010(5)
C34 0.050(6) 0.043(6) 0.023(5) -0.009(4) 0.010(4) -0.009(5)
C35 0.045(5) 0.044(6) 0.024(5) -0.004(4) 0.008(4) -0.008(5)
C36 0.030(5) 0.042(6) 0.026(5) -0.004(4) 0.003(4) -0.005(4)
Cl1 0.0267(9) 0.0248(10) 0.0233(10) -0.0014(8) 0.0065(7) -0.0010(8)
Cl2 0.0268(10) 0.0296(11) 0.0229(11) 0.0008(8) 0.0057(8) -0.0001(8)

loop_
_atom_type_symbol
_atom_type_description
_atom_type_scat_dispersion_real
_atom_type_scat_dispersion_imag
_atom_type_scat_source
C C 0.0181 0.0091 'International Tables Vol C Tables 4.2.6.8 and 6.1.1.4'
H H 0.0000 0.0000 'International Tables Vol C Tables 4.2.6.8 and 6.1.1.4'
Br Br -0.6763 1.2805 'International Tables Vol C Tables 4.2.6.8 and 6.1.1.4'
Cl Cl 0.3639 0.7018 'International Tables Vol C Tables 4.2.6.8 and 6.1.1.4'
N N 0.0311 0.0180 'International Tables Vol C Tables 4.2.6.8 and 6.1.1.4'
O O 0.0492 0.0322 'International Tables Vol C Tables 4.2.6.8 and 6.1.1.4'

loop_
_geom_angle_atom_site_label_1
_geom_angle_atom_site_label_2
_geom_angle_atom_site_label_3
_geom_angle
_geom_angle_site_symmetry_1
_geom_angle_site_symmetry_3
_geom_angle_publ_flag
C16 O1 H1 110.4 . . ?
N2 N1 C8 113.7(7) . . ?
N2 N1 C9 121.4(7) . . ?
C8 N1 C9 124.7(8) . . ?
N1 N2 N3 103.6(7) . . ?
N2 N3 C7 113.4(7) . . ?
N2 N3 H3 118.8 . . ?
C7 N3 H3 127.6 . . ?
C2 C1 C6 119.5(10) . . ?
C2 C1 H1A 120.3 . . ?
C6 C1 H1A 120.3 . . ?
C1 C2 C3 119.5(9) . . ?
C1 C2 H2 120.3 . . ?
C3 C2 H2 120.3 . . ?
C4 C3 C2 120.7(9) . . ?
C4 C3 Br1 119.6(7) . . ?
C2 C3 Br1 119.8(7) . . ?
C5 C4 C3 119.8(9) . . ?
C5 C4 H4 120.1 . . ?
C3 C4 H4 120.1 . . ?
C4 C5 C6 120.5(9) . . ?
C4 C5 H5 119.8 . . ?
C6 C5 H5 119.8 . . ?
C5 C6 C1 120.1(9) . . ?
C5 C6 C7 119.3(8) . . ?
C1 C6 C7 120.6(9) . . ?
N3 C7 C8 104.3(7) . . ?
N3 C7 C6 126.0(8) . . ?
C8 C7 C6 129.7(8) . . ?
N1 C8 C7 105.0(8) . . ?
N1 C8 H8 127.5 . . ?
C7 C8 H8 127.5 . . ?
N1 C9 C10 116.0(7) . . ?
N1 C9 H9A 108.3 . . ?
C10 C9 H9A 108.3 . . ?
N1 C9 H9B 108.3 . . ?
C10 C9 H9B 108.3 . . ?
H9A C9 H9B 107.4 . . ?
C9 C10 C11 106.8(7) . . ?
C9 C10 C16 111.7(7) . . ?
C11 C10 C16 113.4(7) . . ?
C9 C10 H10 108.3 . . ?
C11 C10 H10 108.3 . . ?
C16 C10 H10 108.3 . . ?
C10 C11 C15 115.8(8) . . ?
C10 C11 C12 114.4(8) . . ?
C15 C11 C12 102.1(7) . . ?
C10 C11 H11 108.1 . . ?
C15 C11 H11 108.1 . . ?
C12 C11 H11 108.1 . . ?
C11 C12 C13 104.9(7) . . ?
C11 C12 H12A 110.8 . . ?
C13 C12 H12A 110.8 . . ?
C11 C12 H12B 110.8 . . ?
C13 C12 H12B 110.8 . . ?
H12A C12 H12B 108.8 . . ?
C12 C13 C14 105.9(7) . . ?
C12 C13 H13A 110.5 . . ?
C14 C13 H13A 110.5 . . ?
C12 C13 H13B 110.5 . . ?
C14 C13 H13B 110.5 . . ?
H13A C13 H13B 108.7 . . ?
C15 C14 C13 105.8(8) . . ?
C15 C14 H14A 110.6 . . ?
C13 C14 H14A 110.6 . . ?
C15 C14 H14B 110.6 . . ?
C13 C14 H14B 110.6 . . ?
H14A C14 H14B 108.7 . . ?
C14 C15 C11 105.2(8) . . ?
C14 C15 H15A 110.7 . . ?
C11 C15 H15A 110.7 . . ?
C14 C15 H15B 110.7 . . ?
C11 C15 H15B 110.7 . . ?
H15A C15 H15B 108.8 . . ?
O1 C16 C10 110.2(7) . . ?
O1 C16 H16A 109.6 . . ?
C10 C16 H16A 109.6 . . ?
O1 C16 H16B 109.6 . . ?
C10 C16 H16B 109.6 . . ?
H16A C16 H16B 108.1 . . ?
C36 O2 H2A 106.1 . . ?
N5 N4 C28 113.0(7) . . ?
N5 N4 C29 116.9(7) . . ?
C28 N4 C29 129.9(8) . . ?
N6 N5 N4 104.0(7) . . ?
N5 N6 C27 112.8(8) . . ?
N5 N6 H6 117.0 . . ?
C27 N6 H6 130.2 . . ?
C26 C21 C22 120.4(9) . . ?
C26 C21 H21 119.8 . . ?
C22 C21 H21 119.8 . . ?
C23 C22 C21 118.7(9) . . ?
C23 C22 H22 120.7 . . ?
C21 C22 H22 120.7 . . ?
C22 C23 C24 121.4(9) . . ?
C22 C23 Br2 120.6(7) . . ?
C24 C23 Br2 118.0(7) . . ?
C25 C24 C23 119.8(9) . . ?
C25 C24 H24 120.1 . . ?
C23 C24 H24 120.1 . . ?
C24 C25 C26 119.5(9) . . ?
C24 C25 H25 120.3 . . ?
C26 C25 H25 120.3 . . ?
C21 C26 C25 120.2(9) . . ?
C21 C26 C27 121.8(8) . . ?
C25 C26 C27 117.9(8) . . ?
N6 C27 C28 105.1(8) . . ?
N6 C27 C26 124.6(8) . . ?
C28 C27 C26 130.2(9) . . ?
N4 C28 C27 104.9(8) . . ?
N4 C28 H28 127.5 . . ?
C27 C28 H28 127.5 . . ?
N4 C29 C30 114.4(7) . . ?
N4 C29 H29A 108.7 . . ?
C30 C29 H29A 108.7 . . ?
N4 C29 H29B 108.7 . . ?
C30 C29 H29B 108.7 . . ?
H29A C29 H29B 107.6 . . ?
C29 C30 C31 106.6(8) . . ?
C29 C30 C36 112.1(7) . . ?
C31 C30 C36 114.4(8) . . ?
C29 C30 H30 107.8 . . ?
C31 C30 H30 107.8 . . ?
C36 C30 H30 107.8 . . ?
C35 C31 C30 116.5(8) . . ?
C35 C31 C32 103.5(8) . . ?
C30 C31 C32 113.6(8) . . ?
C35 C31 H31 107.6 . . ?
C30 C31 H31 107.6 . . ?
C32 C31 H31 107.6 . . ?
C33 C32 C31 106.2(8) . . ?
C33 C32 H32A 110.5 . . ?
C31 C32 H32A 110.5 . . ?
C33 C32 H32B 110.5 . . ?
C31 C32 H32B 110.5 . . ?
H32A C32 H32B 108.7 . . ?
C34 C33 C32 105.1(8) . . ?
C34 C33 H33A 110.7 . . ?
C32 C33 H33A 110.7 . . ?
C34 C33 H33B 110.7 . . ?
C32 C33 H33B 110.7 . . ?
H33A C33 H33B 108.8 . . ?
C35 C34 C33 103.9(8) . . ?
C35 C34 H34A 111.0 . . ?
C33 C34 H34A 111.0 . . ?
C35 C34 H34B 111.0 . . ?
C33 C34 H34B 111.0 . . ?
H34A C34 H34B 109.0 . . ?
C34 C35 C31 102.5(8) . . ?
C34 C35 H35A 111.3 . . ?
C31 C35 H35A 111.3 . . ?
C34 C35 H35B 111.3 . . ?
C31 C35 H35B 111.3 . . ?
H35A C35 H35B 109.2 . . ?
O2 C36 C30 111.0(8) . . ?
O2 C36 H36A 109.4 . . ?
C30 C36 H36A 109.4 . . ?
O2 C36 H36B 109.4 . . ?
C30 C36 H36B 109.4 . . ?
H36A C36 H36B 108.0 . . ?

loop_
_geom_bond_atom_site_label_1
_geom_bond_atom_site_label_2
_geom_bond_distance
_geom_bond_site_symmetry_2
_geom_bond_publ_flag
Br1 C3 1.881(9) . ?
O1 C16 1.418(11) . ?
O1 H1 0.8568 . ?
N1 N2 1.306(11) . ?
N1 C8 1.351(11) . ?
N1 C9 1.485(10) . ?
N2 N3 1.329(10) . ?
N3 C7 1.350(12) . ?
N3 H3 0.9120 . ?
C1 C2 1.396(12) . ?
C1 C6 1.401(12) . ?
C1 H1A 0.9500 . ?
C2 C3 1.397(15) . ?
C2 H2 0.9500 . ?
C3 C4 1.385(13) . ?
C4 C5 1.381(12) . ?
C4 H4 0.9500 . ?
C5 C6 1.389(13) . ?
C5 H5 0.9500 . ?
C6 C7 1.474(12) . ?
C7 C8 1.389(13) . ?
C8 H8 0.9500 . ?
C9 C10 1.523(12) . ?
C9 H9A 0.9900 . ?
C9 H9B 0.9900 . ?
C10 C11 1.530(12) . ?
C10 C16 1.532(11) . ?
C10 H10 1.0000 . ?
C11 C15 1.533(13) . ?
C11 C12 1.537(12) . ?
C11 H11 1.0000 . ?
C12 C13 1.539(12) . ?
C12 H12A 0.9900 . ?
C12 H12B 0.9900 . ?
C13 C14 1.551(13) . ?
C13 H13A 0.9900 . ?
C13 H13B 0.9900 . ?
C14 C15 1.520(12) . ?
C14 H14A 0.9900 . ?
C14 H14B 0.9900 . ?
C15 H15A 0.9900 . ?
C15 H15B 0.9900 . ?
C16 H16A 0.9900 . ?
C16 H16B 0.9900 . ?
Br2 C23 1.897(9) . ?
O2 C36 1.417(12) . ?
O2 H2A 0.8585 . ?
N4 N5 1.321(11) . ?
N4 C28 1.355(12) . ?
N4 C29 1.488(11) . ?
N5 N6 1.319(11) . ?
N6 C27 1.358(12) . ?
N6 H6 0.9168 . ?
C21 C26 1.389(13) . ?
C21 C22 1.389(13) . ?
C21 H21 0.9500 . ?
C22 C23 1.385(14) . ?
C22 H22 0.9500 . ?
C23 C24 1.387(12) . ?
C24 C25 1.381(13) . ?
C24 H24 0.9500 . ?
C25 C26 1.396(13) . ?
C25 H25 0.9500 . ?
C26 C27 1.475(12) . ?
C27 C28 1.377(12) . ?
C28 H28 0.9500 . ?
C29 C30 1.525(12) . ?
C29 H29A 0.9900 . ?
C29 H29B 0.9900 . ?
C30 C31 1.526(12) . ?
C30 C36 1.529(12) . ?
C30 H30 1.0000 . ?
C31 C35 1.526(13) . ?
C31 C32 1.547(13) . ?
C31 H31 1.0000 . ?
C32 C33 1.541(13) . ?
C32 H32A 0.9900 . ?
C32 H32B 0.9900 . ?
C33 C34 1.531(15) . ?
C33 H33A 0.9900 . ?
C33 H33B 0.9900 . ?
C34 C35 1.520(13) . ?
C34 H34A 0.9900 . ?
C34 H34B 0.9900 . ?
C35 H35A 0.9900 . ?
C35 H35B 0.9900 . ?
C36 H36A 0.9900 . ?
C36 H36B 0.9900 . ?

loop_
_geom_hbond_atom_site_label_D
_geom_hbond_atom_site_label_H
_geom_hbond_atom_site_label_A
_geom_hbond_distance_DH
_geom_hbond_distance_HA
_geom_hbond_distance_DA
_geom_hbond_angle_DHA
_geom_hbond_site_symmetry_A
O1 H1 Cl2 0.86 2.32 3.116(7) 155.4 2_546
N6 H6 Cl2 0.92 2.11 3.018(9) 170.2 .
O2 H2A Cl1 0.86 2.41 3.180(7) 150.0 2_556
N3 H3 Cl1 0.91 2.10 3.011(7) 176.0 .

loop_
_geom_torsion_atom_site_label_1
_geom_torsion_atom_site_label_2
_geom_torsion_atom_site_label_3
_geom_torsion_atom_site_label_4
_geom_torsion
_geom_torsion_site_symmetry_1
_geom_torsion_site_symmetry_2
_geom_torsion_site_symmetry_3
_geom_torsion_site_symmetry_4
_geom_torsion_publ_flag
C8 N1 N2 N3 0.7(9) . . . . ?
C9 N1 N2 N3 176.0(7) . . . . ?
N1 N2 N3 C7 -0.3(9) . . . . ?
C6 C1 C2 C3 -1.1(13) . . . . ?
C1 C2 C3 C4 1.4(14) . . . . ?
C1 C2 C3 Br1 -178.4(6) . . . . ?
C2 C3 C4 C5 -0.4(13) . . . . ?
Br1 C3 C4 C5 179.3(6) . . . . ?
C3 C4 C5 C6 -0.9(13) . . . . ?
C4 C5 C6 C1 1.2(13) . . . . ?
C4 C5 C6 C7 -178.9(7) . . . . ?
C2 C1 C6 C5 -0.2(13) . . . . ?
C2 C1 C6 C7 179.9(7) . . . . ?
N2 N3 C7 C8 -0.2(9) . . . . ?
N2 N3 C7 C6 -179.3(7) . . . . ?
C5 C6 C7 N3 -176.7(8) . . . . ?
C1 C6 C7 N3 3.2(12) . . . . ?
C5 C6 C7 C8 4.5(13) . . . . ?
C1 C6 C7 C8 -175.6(8) . . . . ?
N2 N1 C8 C7 -0.8(9) . . . . ?
C9 N1 C8 C7 -175.9(7) . . . . ?
N3 C7 C8 N1 0.6(8) . . . . ?
C6 C7 C8 N1 179.6(7) . . . . ?
N2 N1 C9 C10 38.5(11) . . . . ?
C8 N1 C9 C10 -146.8(8) . . . . ?
N1 C9 C10 C11 173.3(7) . . . . ?
N1 C9 C10 C16 48.8(11) . . . . ?
C9 C10 C11 C15 -173.6(8) . . . . ?
C16 C10 C11 C15 -50.1(11) . . . . ?
C9 C10 C11 C12 68.1(10) . . . . ?
C16 C10 C11 C12 -168.4(8) . . . . ?
C10 C11 C12 C13 163.3(8) . . . . ?
C15 C11 C12 C13 37.4(10) . . . . ?
C11 C12 C13 C14 -21.7(11) . . . . ?
C12 C13 C14 C15 -2.7(11) . . . . ?
C13 C14 C15 C11 26.3(11) . . . . ?
C10 C11 C15 C14 -164.4(8) . . . . ?
C12 C11 C15 C14 -39.5(10) . . . . ?
C9 C10 C16 O1 51.5(10) . . . . ?
C11 C10 C16 O1 -69.2(10) . . . . ?
C28 N4 N5 N6 -0.5(9) . . . . ?
C29 N4 N5 N6 -176.0(7) . . . . ?
N4 N5 N6 C27 -0.6(9) . . . . ?
C26 C21 C22 C23 0.9(15) . . . . ?
C21 C22 C23 C24 -0.8(15) . . . . ?
C21 C22 C23 Br2 178.6(6) . . . . ?
C22 C23 C24 C25 0.0(15) . . . . ?
Br2 C23 C24 C25 -179.4(7) . . . . ?
C23 C24 C25 C26 0.6(14) . . . . ?
C22 C21 C26 C25 -0.3(14) . . . . ?
C22 C21 C26 C27 -178.8(8) . . . . ?
C24 C25 C26 C21 -0.5(14) . . . . ?
C24 C25 C26 C27 178.1(8) . . . . ?
N5 N6 C27 C28 1.3(10) . . . . ?
N5 N6 C27 C26 -179.6(7) . . . . ?
C21 C26 C27 N6 -7.7(14) . . . . ?
C25 C26 C27 N6 173.8(9) . . . . ?
C21 C26 C27 C28 171.1(9) . . . . ?
C25 C26 C27 C28 -7.4(14) . . . . ?
N5 N4 C28 C27 1.3(9) . . . . ?
C29 N4 C28 C27 176.1(8) . . . . ?
N6 C27 C28 N4 -1.5(9) . . . . ?
C26 C27 C28 N4 179.5(8) . . . . ?
N5 N4 C29 C30 -132.4(8) . . . . ?
C28 N4 C29 C30 53.0(12) . . . . ?
N4 C29 C30 C31 173.3(7) . . . . ?
N4 C29 C30 C36 47.5(11) . . . . ?
C29 C30 C31 C35 -175.5(8) . . . . ?
C36 C30 C31 C35 -51.0(12) . . . . ?
C29 C30 C31 C32 64.2(11) . . . . ?
C36 C30 C31 C32 -171.3(8) . . . . ?
C35 C31 C32 C33 21.9(11) . . . . ?
C30 C31 C32 C33 149.2(9) . . . . ?
C31 C32 C33 C34 4.3(11) . . . . ?
C32 C33 C34 C35 -29.1(12) . . . . ?
C33 C34 C35 C31 43.0(11) . . . . ?
C30 C31 C35 C34 -165.3(9) . . . . ?
C32 C31 C35 C34 -39.8(10) . . . . ?
C29 C30 C36 O2 50.0(11) . . . . ?
C31 C30 C36 O2 -71.4(10) . . . . ?
